data_4132050
loop_
_publ_author_name
'Spanopoulos, Ioannis'
'Ke, Weijun'
'Stoumpos, Constantinos C.'
'Schueller, Emily C.'
'Kontsevoi, Oleg Y.'
'Seshadri, Ram'
'Kanatzidis, Mercouri G.'

_publ_section_title
;
 Unraveling the Chemical Nature of the 3D &quot;Hollow&quot; Hybrid Halide
 Perovskites.
;
_journal_issue 17
_journal_name_full 'Journal of the American Chemical Society'
_journal_page_first 5728
_journal_page_last 5742
_journal_paper_doi 10.1021/jacs.8b01034
_journal_volume 140
_journal_year 2018
_chemical_formula_moiety (H3NCH2CH2NH3)I2
_chemical_formula_sum 'C2 H10 I2 N2'
_chemical_formula_weight 315.9
_chemical_name_common 'ethylenediamonium iodide'
_space_group_IT_number 12
_space_group_name_Hall '-I 2y'
_space_group_name_H-M_alt 'I 1 2/m 1'
_symmetry_cell_setting monoclinic
_symmetry_Int_Tables_number 12
_symmetry_space_group_name_Hall '-I 2y'
_symmetry_space_group_name_H-M 'I 1 2/m 1'
_cell_angle_alpha 90
_cell_angle_beta 96.032(11)
_cell_angle_gamma 90
_cell_formula_units_Z 2
_cell_length_a 15.540(2)
_cell_length_b 5.0795(6)
_cell_length_c 5.0964(7)
_cell_measurement_reflns_used 2409
_cell_measurement_temperature 293
_cell_measurement_theta_max 29.01
_cell_measurement_theta_min 2.64
_cell_volume 400.06(9)
_diffrn_ambient_temperature 293
_diffrn_detector 'image plate (34 cm diameter)'
_diffrn_detector_area_resol_mean 6.67
_diffrn_measured_fraction_theta_full 0.99
_diffrn_measured_fraction_theta_max 0.99
_diffrn_measurement_device 'four-circle diffractometer'
_diffrn_measurement_device_type 'IPDS Stoe'
_diffrn_measurement_method 'rotation method'
_diffrn_radiation_monochromator graphite
_diffrn_radiation_probe x-ray
_diffrn_radiation_source 'X-ray tube'
_diffrn_radiation_type 'Mo K\a'
_diffrn_radiation_wavelength 0.71073
_diffrn_reflns_av_R_equivalents 0.0623
_diffrn_reflns_av_unetI/netI 0.0145
_diffrn_reflns_limit_h_max 20
_diffrn_reflns_limit_h_min -20
_diffrn_reflns_limit_k_max 6
_diffrn_reflns_limit_k_min -6
_diffrn_reflns_limit_l_max 6
_diffrn_reflns_limit_l_min -6
_diffrn_reflns_number 1850
_diffrn_reflns_theta_full 29.12
_diffrn_reflns_theta_max 29.12
_diffrn_reflns_theta_min 2.64
_diffrn_source 'sealed X-ray tube, 12 x 0.4 mm long-fine focus'
_diffrn_source_current 40
_diffrn_source_power 2.00
_diffrn_source_voltage 50
_exptl_absorpt_coefficient_mu 7.763
_exptl_absorpt_correction_T_max 0.4024
_exptl_absorpt_correction_T_min 0.2314
_exptl_absorpt_correction_type integration
_exptl_absorpt_process_details X-Shape
_exptl_crystal_colour colorless
_exptl_crystal_density_diffrn 2.6226
_exptl_crystal_description 'colorless plate'
_exptl_crystal_F_000 282
_exptl_crystal_size_max 0.1172
_exptl_crystal_size_mid 0.0611
_exptl_crystal_size_min 0.0520
_refine_diff_density_max 1.94
_refine_diff_density_min -1.77
_refine_ls_extinction_method none
_refine_ls_goodness_of_fit_gt 3.38
_refine_ls_goodness_of_fit_ref 3.24
_refine_ls_hydrogen_treatment constr
_refine_ls_number_constraints 20
_refine_ls_number_parameters 20
_refine_ls_number_reflns 589
_refine_ls_number_restraints 0
_refine_ls_R_factor_all 0.0518
_refine_ls_R_factor_gt 0.0450
_refine_ls_shift/su_max 0.0381
_refine_ls_shift/su_mean 0.0039
_refine_ls_structure_factor_coef Fsqd
_refine_ls_weighting_details w=1/(\s^2^(I)+0.0004I^2^)
_refine_ls_weighting_scheme sigma
_refine_ls_wR_factor_gt 0.1061
_refine_ls_wR_factor_ref 0.1071
_reflns_number_gt 533
_reflns_number_total 589
_reflns_threshold_expression I>2\s(I)
_cod_data_source_file ja8b01034_si_006.cif
_cod_data_source_block I
_cod_depositor_comments
;
The following automatic conversions were performed:

data item '_diffrn_radiation_probe' value 'X-ray' was changed to
'x-ray' in accordance with the
/home/saulius/struct/COD-crude-data/automatic-downloads/DataCite-retrospective/ACS/depositions/lib/dictionaries/cif_core.dic
dictionary named 'cif_core.dic' version 2.4.2 last updated on
2011-04-26.

Automatic conversion script
Id: cif_fix_values 6909 2019-04-08 15:41:33Z antanas 
;
_cod_original_sg_symbol_Hall -I
_cod_original_sg_symbol_H-M I2/m
_cod_database_code 4132050

loop_
_space_group_symop_id
_space_group_symop_operation_xyz
1 x,y,z
2 -x,y,-z
3 -x,-y,-z
4 x,-y,z
5 x+1/2,y+1/2,z+1/2
6 -x+1/2,y+1/2,-z+1/2
7 -x+1/2,-y+1/2,-z+1/2
8 x+1/2,-y+1/2,z+1/2

loop_
_atom_site_label
_atom_site_type_symbol
_atom_site_fract_x
_atom_site_fract_y
_atom_site_fract_z
_atom_site_adp_type
_atom_site_U_iso_or_equiv
_atom_site_site_symmetry_multiplicity
_atom_site_occupancy
_atom_site_calc_flag
I1 I 0.85012(6) 0 0.02190(17) Uani 0.0387(2) 4 1 d
N1 N 0.3784(7) 0 0.022(2) Uani 0.040(3) 4 1 d
C2 C 0.4719(8) 0 0.109(2) Uani 0.047(4) 4 1 d
H1n1 H 0.367283 -0.11562 -0.102456 Uiso 0.0478 8 0.25 d
H2n1 H 0.349865 -0.039818 0.155047 Uiso 0.0478 8 0.5 d
H3n1 H 0.362821 0.155438 -0.036493 Uiso 0.0478 8 0.5 d
H1c2 H 0.485875 -0.148974 0.221715 Uiso 0.057 8 0.5 d
H2c2 H 0.485875 0.148974 0.221715 Uiso 0.057 8 0.5 d

loop_
_atom_site_aniso_label
_atom_site_aniso_type_symbol
_atom_site_aniso_U_11
_atom_site_aniso_U_22
_atom_site_aniso_U_33
_atom_site_aniso_U_12
_atom_site_aniso_U_13
_atom_site_aniso_U_23
I1 I 0.0365(4) 0.0379(4) 0.0414(4) 0 0.0031(3) 0
N1 N 0.036(5) 0.038(5) 0.045(5) 0 0.002(4) 0
C2 C 0.026(6) 0.081(10) 0.036(6) 0 0.008(5) 0

loop_
_atom_type_symbol
_atom_type_scat_dispersion_real
_atom_type_scat_dispersion_imag
_atom_type_scat_source
C 0.0033 0.0016 'International Tables Vol C tables 4.2.6.8 and 6.1.1.1'
H 0.0000 0.0000 'International Tables Vol C tables 4.2.6.8 and 6.1.1.1'
I -0.4742 1.8119 'International Tables Vol C tables 4.2.6.8 and 6.1.1.1'
N 0.0061 0.0033 'International Tables Vol C tables 4.2.6.8 and 6.1.1.1'

loop_
_exptl_crystal_face_index_h
_exptl_crystal_face_index_k
_exptl_crystal_face_index_l
_exptl_crystal_face_perp_dist
-30 -1 29 0.1043
-16 -10 -30 0.0976
-10 30 0 0.1029
9 -30 -2 0.1172
30 -1 0 0.0520
-30 0 1 0.0611

loop_
_geom_angle_atom_site_label_1
_geom_angle_atom_site_label_2
_geom_angle_atom_site_label_3
_geom_angle_site_symmetry_1
_geom_angle_site_symmetry_3
_geom_angle
N1 I1 N1 5_544 5_545 89.35(17)
N1 I1 N1 5_544 5_554 88.04(17)
N1 I1 N1 5_544 5_555 166.1(2)
N1 I1 N1 5_544 2_655 98.6(2)
N1 I1 N1 5_545 5_554 166.1(2)
N1 I1 N1 5_545 5_555 89.93(17)
N1 I1 N1 5_545 2_655 95.3(2)
N1 I1 N1 5_554 5_555 89.35(17)
N1 I1 N1 5_554 2_655 98.6(2)
N1 I1 N1 5_555 2_655 95.3(2)
I1 N1 I1 5_444 5_445 89.35(4)
I1 N1 I1 5_444 5_454 89.9(2)
I1 N1 I1 5_444 5_455 166.1(3)
I1 N1 I1 5_444 2_655 84.69(19)
I1 N1 C2 5_444 . 104.9(5)
I1 N1 H1n1 5_444 . 4.77
I1 N1 H1n1 5_444 4_555 87.57
I1 N1 H2n1 5_444 . 110.66
I1 N1 H2n1 5_444 4_555 132.95
I1 N1 H3n1 5_444 . 112.79
I1 N1 H3n1 5_444 4_555 26.45
I1 N1 I1 5_445 5_454 166.1(3)
I1 N1 I1 5_445 5_455 88.0(2)
I1 N1 I1 5_445 2_655 81.4(2)
I1 N1 C2 5_445 . 88.7(5)
I1 N1 H1n1 5_445 . 90.65
I1 N1 H1n1 5_445 4_555 161.74
I1 N1 H2n1 5_445 . 35.83
I1 N1 H2n1 5_445 4_555 60.81
I1 N1 H3n1 5_445 . 145.26
I1 N1 H3n1 5_445 4_555 63.92
I1 N1 I1 5_454 5_455 89.35(4)
I1 N1 I1 5_454 2_655 84.69(19)
I1 N1 C2 5_454 . 104.9(5)
I1 N1 H1n1 5_454 . 87.57
I1 N1 H1n1 5_454 4_555 4.77
I1 N1 H2n1 5_454 . 132.95
I1 N1 H2n1 5_454 4_555 110.66
I1 N1 H3n1 5_454 . 26.45
I1 N1 H3n1 5_454 4_555 112.79
I1 N1 I1 5_455 2_655 81.4(2)
I1 N1 C2 5_455 . 88.7(5)
I1 N1 H1n1 5_455 . 161.74
I1 N1 H1n1 5_455 4_555 90.65
I1 N1 H2n1 5_455 . 60.81
I1 N1 H2n1 5_455 4_555 35.83
I1 N1 H3n1 5_455 . 63.92
I1 N1 H3n1 5_455 4_555 145.26
I1 N1 C2 2_655 . 166.3(8)
I1 N1 H1n1 2_655 . 80.36
I1 N1 H1n1 2_655 4_555 80.36
I1 N1 H2n1 2_655 . 57.26
I1 N1 H2n1 2_655 4_555 57.26
I1 N1 H3n1 2_655 . 74.74
I1 N1 H3n1 2_655 4_555 74.74
C2 N1 H1n1 . . 109.47
C2 N1 H1n1 . 4_555 109.47
C2 N1 H2n1 . . 109.47
C2 N1 H2n1 . 4_555 109.47
C2 N1 H3n1 . . 109.47
C2 N1 H3n1 . 4_555 109.47
H1n1 N1 H1n1 . 4_555 84.92
H1n1 N1 H2n1 . . 109.47
H1n1 N1 H2n1 . 4_555 130.33
H1n1 N1 H3n1 . . 109.47
H1n1 N1 H3n1 . 4_555 26.89
H1n1 N1 H2n1 4_555 . 130.33
H1n1 N1 H2n1 4_555 4_555 109.47
H1n1 N1 H3n1 4_555 . 26.89
H1n1 N1 H3n1 4_555 4_555 109.47
H2n1 N1 H2n1 . 4_555 26.89
H2n1 N1 H3n1 . . 109.47
H2n1 N1 H3n1 . 4_555 84.92
H2n1 N1 H3n1 4_555 . 84.92
H2n1 N1 H3n1 4_555 4_555 109.47
H3n1 N1 H3n1 . 4_555 130.33
N1 C2 C2 . 2_655 114.4(10)
N1 C2 H1c2 . . 109.47
N1 C2 H1c2 . 4_555 109.47
C2 C2 H1c2 2_655 . 109.47
C2 C2 H1c2 2_655 4_555 109.47
H1c2 C2 H1c2 . 4_555 104.04
N1 H1n1 H3n1 . 4_555 76.56
N1 H2n1 H2n1 . 4_555 76.56
N1 H3n1 H1n1 . 4_555 76.56

loop_
_geom_bond_atom_site_label_1
_geom_bond_atom_site_label_2
_geom_bond_site_symmetry_2
_geom_bond_distance
I1 N1 5_544 3.655(8)
I1 N1 5_545 3.594(8)
I1 N1 5_554 3.655(8)
I1 N1 5_555 3.594(8)
I1 N1 2_655 3.534(11)
N1 C2 . 1.474(16)
N1 H1n1 . 0.87
N1 H1n1 4_555 0.87
N1 H2n1 . 0.87
N1 H2n1 4_555 0.87
N1 H3n1 . 0.87
N1 H3n1 4_555 0.87
C2 C2 2_655 1.487(18)
C2 H1c2 . 0.96
C2 H1c2 4_555 0.96
H1n1 H3n1 4_555 0.4045
H2n1 H2n1 4_555 0.4045

loop_
_twin_individual_id
_twin_individual_mass_fraction_refined
_twin_individual_twin_matrix_11
_twin_individual_twin_matrix_12
_twin_individual_twin_matrix_13
_twin_individual_twin_matrix_21
_twin_individual_twin_matrix_22
_twin_individual_twin_matrix_23
_twin_individual_twin_matrix_31
_twin_individual_twin_matrix_32
_twin_individual_twin_matrix_33
1 0.811(7) 1 0 0 0 1 0 0 0 1
2 0.189(7) 0.999 0 0.003 0 -1 0 0.666 0 -0.999
